data_4027851
loop_
_publ_author_name
'Yu Xiong'
'Qinghe Wu'
'Jie Li'
'Shitao Wang'
'Xike Gao'
'Hongxiang Li'

_publ_section_title
;
 Electron-Rich Pyrroloindacenodithiophenes: Synthesis, Characterization,
 and Spectroscopic Studies
;
_journal_name_full 'Journal of Organic Chemistry'
_journal_page_first 752
_journal_page_last 756
_journal_paper_doi 10.1021/jo3022154
_journal_volume 78
_journal_year 2013
_chemical_formula_sum 'C30 H40 N2 S2'
_chemical_formula_weight 492.76
_chemical_name_systematic
; 
 ? 
;
_space_group_IT_number 14
_symmetry_cell_setting monoclinic
_symmetry_space_group_name_Hall '-P 2ybc'
_symmetry_space_group_name_H-M 'P 1 21/c 1'
_atom_sites_solution_hydrogens geom
_atom_sites_solution_primary direct
_atom_sites_solution_secondary difmap
_audit_creation_method SHELXL-97
_cell_angle_alpha 90.00
_cell_angle_beta 102.020(4)
_cell_angle_gamma 90.00
_cell_formula_units_Z 2
_cell_length_a 15.003(3)
_cell_length_b 5.5770(11)
_cell_length_c 17.973(4)
_cell_measurement_reflns_used 1481
_cell_measurement_temperature 293(2)
_cell_measurement_theta_max 47.623
_cell_measurement_theta_min 4.634
_cell_volume 1470.9(5)
_computing_cell_refinement 'Bruker SMART'
_computing_data_collection 'Bruker SMART'
_computing_data_reduction 'Bruker SHELXTL'
_computing_molecular_graphics 'Bruker SHELXTL'
_computing_publication_material 'Bruker SHELXTL'
_computing_structure_refinement 'SHELXL-97 (Sheldrick, 1997)'
_computing_structure_solution 'SHELXS-97 (Sheldrick, 1990)'
_diffrn_ambient_temperature 293(2)
_diffrn_measured_fraction_theta_full 0.996
_diffrn_measured_fraction_theta_max 0.996
_diffrn_measurement_device_type 'CCD area detector'
_diffrn_measurement_method 'phi and omega scans'
_diffrn_radiation_monochromator graphite
_diffrn_radiation_source 'fine-focus sealed tube'
_diffrn_radiation_type MoK\a
_diffrn_radiation_wavelength 0.71073
_diffrn_reflns_av_R_equivalents 0.0265
_diffrn_reflns_av_sigmaI/netI 0.0373
_diffrn_reflns_limit_h_max 18
_diffrn_reflns_limit_h_min -15
_diffrn_reflns_limit_k_max 6
_diffrn_reflns_limit_k_min -6
_diffrn_reflns_limit_l_max 19
_diffrn_reflns_limit_l_min -21
_diffrn_reflns_number 7238
_diffrn_reflns_theta_full 25.50
_diffrn_reflns_theta_max 25.50
_diffrn_reflns_theta_min 2.32
_exptl_absorpt_coefficient_mu 0.200
_exptl_absorpt_correction_T_max 1.0000
_exptl_absorpt_correction_T_min 0.0939
_exptl_absorpt_correction_type empirical
_exptl_absorpt_process_details sadabs
_exptl_crystal_colour colorless
_exptl_crystal_density_diffrn 1.113
_exptl_crystal_description prismatic
_exptl_crystal_F_000 532
_exptl_crystal_size_max 0.307
_exptl_crystal_size_mid 0.141
_exptl_crystal_size_min 0.089
_refine_diff_density_max 0.257
_refine_diff_density_min -0.137
_refine_diff_density_rms 0.037
_refine_ls_extinction_method none
_refine_ls_goodness_of_fit_ref 1.045
_refine_ls_hydrogen_treatment mixed
_refine_ls_matrix_type full
_refine_ls_number_parameters 182
_refine_ls_number_reflns 2724
_refine_ls_number_restraints 44
_refine_ls_restrained_S_all 1.085
_refine_ls_R_factor_all 0.0957
_refine_ls_R_factor_gt 0.0620
_refine_ls_shift/su_max 0.023
_refine_ls_shift/su_mean 0.002
_refine_ls_structure_factor_coef Fsqd
_refine_ls_weighting_details 'calc w=1/[\s^2^(Fo^2^)+(0.0860P)^2^+0.2279P] where P=(Fo^2^+2Fc^2^)/3'
_refine_ls_weighting_scheme calc
_refine_ls_wR_factor_gt 0.1571
_refine_ls_wR_factor_ref 0.1761
_reflns_number_gt 1755
_reflns_number_total 2724
_reflns_threshold_expression >2sigma(I)
_cod_data_source_file jo3022154_si_002.cif
_cod_data_source_block cd211272
_cod_database_code 4027851

loop_
_symmetry_equiv_pos_as_xyz
'x, y, z'
'-x, y+1/2, -z+1/2'
'-x, -y, -z'
'x, -y-1/2, z-1/2'

loop_
_atom_site_label
_atom_site_type_symbol
_atom_site_fract_x
_atom_site_fract_y
_atom_site_fract_z
_atom_site_U_iso_or_equiv
_atom_site_adp_type
_atom_site_occupancy
_atom_site_symmetry_multiplicity
_atom_site_calc_flag
_atom_site_refinement_flags
_atom_site_disorder_assembly
_atom_site_disorder_group
S1 S -0.17053(6) 1.26228(16) 0.28706(4) 0.0926(4) Uani 1 1 d . . .
N1 N 0.04912(15) 1.1073(4) 0.42505(12) 0.0677(6) Uani 1 1 d . . .
C1 C -0.1253(2) 1.0076(6) 0.25593(18) 0.0970(10) Uani 1 1 d . . .
H1 H -0.1532 0.9260 0.2121 0.116 Uiso 1 1 calc R . .
C2 C -0.0466(2) 0.9363(5) 0.29984(16) 0.0808(8) Uani 1 1 d . . .
H2 H -0.0135 0.8023 0.2908 0.097 Uiso 1 1 calc R . .
C3 C -0.02092(19) 1.0949(5) 0.36216(14) 0.0671(7) Uani 1 1 d . . .
C4 C -0.08027(19) 1.2800(5) 0.36348(14) 0.0664(7) Uani 1 1 d . . .
C5 C -0.04909(17) 1.4197(5) 0.43055(13) 0.0603(7) Uani 1 1 d . . .
C6 C 0.03318(18) 1.3055(4) 0.46797(14) 0.0597(7) Uani 1 1 d . . .
C7 C 0.08228(19) 1.3839(5) 0.53733(14) 0.0622(7) Uani 1 1 d . . .
C8 C 0.12645(19) 0.9458(5) 0.44363(16) 0.0721(8) Uani 1 1 d . . .
H8A H 0.1087 0.7898 0.4216 0.087 Uiso 1 1 calc R . .
H8B H 0.1427 0.9263 0.4984 0.087 Uiso 1 1 calc R . .
C9 C 0.20837(18) 1.0313(5) 0.41580(16) 0.0759(8) Uani 1 1 d . . .
H9A H 0.1910 1.0641 0.3617 0.091 Uiso 1 1 calc R . .
H9B H 0.2297 1.1801 0.4414 0.091 Uiso 1 1 calc R . .
C10 C 0.2842(2) 0.8538(7) 0.42934(19) 0.0966(10) Uani 1 1 d D . .
H10A H 0.2615 0.7019 0.4068 0.116 Uiso 1 1 calc R . .
H10B H 0.3040 0.8291 0.4837 0.116 Uiso 1 1 calc R . .
C11 C 0.3653(2) 0.9288(8) 0.3971(2) 0.1227(14) Uani 1 1 d D B .
H11A H 0.3444 0.9654 0.3436 0.147 Uiso 1 1 calc R . .
H11B H 0.3903 1.0750 0.4224 0.147 Uiso 1 1 calc R . .
C12 C 0.4383(3) 0.7498(10) 0.4049(4) 0.160(2) Uani 1 1 d DU . .
H12A H 0.4157 0.6061 0.3768 0.192 Uiso 0.70 1 calc PR A 1
H12B H 0.4588 0.7068 0.4580 0.192 Uiso 0.70 1 calc PR A 1
H12C H 0.4101 0.5954 0.3952 0.192 Uiso 0.30 1 d PR A 2
H12D H 0.4730 0.7505 0.4562 0.192 Uiso 0.30 1 d PR A 2
C13 C 0.5194(6) 0.8557(18) 0.3735(6) 0.152(3) Uani 0.70 1 d PDU B 1
H13A H 0.4980 0.9070 0.3212 0.182 Uiso 0.70 1 calc PR B 1
H13B H 0.5440 0.9944 0.4034 0.182 Uiso 0.70 1 calc PR B 1
C14 C 0.5924(7) 0.670(2) 0.3771(7) 0.247(4) Uani 0.90 1 d PDU B 1
H14A H 0.5670 0.5219 0.3531 0.296 Uiso 0.80 1 calc PR B 1
H14B H 0.6214 0.6359 0.4295 0.296 Uiso 0.80 1 calc PR B 1
C15 C 0.6616(7) 0.779(2) 0.3337(7) 0.210(4) Uani 0.70 1 d PDU B 1
H15A H 0.6336 0.7942 0.2808 0.316 Uiso 0.70 1 calc PR B 1
H15B H 0.7139 0.6763 0.3392 0.316 Uiso 0.70 1 calc PR B 1
H15C H 0.6801 0.9344 0.3542 0.316 Uiso 0.70 1 calc PR B 1
C13' C 0.5043(18) 0.754(5) 0.3482(15) 0.187(13) Uani 0.30 1 d PDU B 2
H13C H 0.4715 0.7822 0.2965 0.224 Uiso 0.30 1 calc PR B 2
H13D H 0.5508 0.8767 0.3621 0.224 Uiso 0.30 1 calc PR B 2
C14' C 0.546(4) 0.500(8) 0.358(8) 0.43(11) Uiso 0.10 1 d PD B 2
H14C H 0.5228 0.3935 0.3153 0.518 Uiso 0.20 1 calc PR B 2
H14D H 0.5442 0.4250 0.4058 0.518 Uiso 0.20 1 calc PR B 2
C15' C 0.640(3) 0.616(9) 0.354(3) 0.34(3) Uani 0.30 1 d PDU B 2
H15D H 0.6450 0.6327 0.3024 0.503 Uiso 0.30 1 calc PR B 2
H15E H 0.6880 0.5164 0.3811 0.503 Uiso 0.30 1 calc PR B 2
H15F H 0.6436 0.7717 0.3779 0.503 Uiso 0.30 1 calc PR B 2
H7 H 0.1374(16) 1.312(4) 0.5620(13) 0.059(7) Uiso 1 1 d . . .

loop_
_atom_site_aniso_label
_atom_site_aniso_U_11
_atom_site_aniso_U_22
_atom_site_aniso_U_33
_atom_site_aniso_U_23
_atom_site_aniso_U_13
_atom_site_aniso_U_12
S1 0.1031(7) 0.0929(7) 0.0715(5) -0.0107(4) -0.0050(4) -0.0073(5)
N1 0.0814(15) 0.0574(13) 0.0655(13) -0.0026(11) 0.0182(11) 0.0011(12)
C1 0.127(3) 0.087(2) 0.0721(19) -0.0193(17) 0.0069(19) -0.020(2)
C2 0.113(2) 0.0618(17) 0.0699(18) -0.0065(14) 0.0246(17) -0.0093(17)
C3 0.0869(18) 0.0575(16) 0.0592(15) 0.0012(12) 0.0209(14) -0.0066(15)
C4 0.0808(18) 0.0629(16) 0.0555(15) 0.0003(12) 0.0141(13) -0.0107(14)
C5 0.0729(16) 0.0557(15) 0.0531(13) 0.0049(12) 0.0149(12) -0.0057(13)
C6 0.0758(17) 0.0490(14) 0.0578(14) 0.0025(11) 0.0218(12) -0.0046(13)
C7 0.0695(17) 0.0573(16) 0.0594(15) 0.0062(13) 0.0123(13) 0.0010(14)
C8 0.0912(19) 0.0564(16) 0.0719(16) 0.0038(13) 0.0245(15) 0.0029(15)
C9 0.0822(19) 0.0721(18) 0.0746(18) 0.0054(14) 0.0193(15) 0.0023(15)
C10 0.085(2) 0.103(3) 0.101(2) 0.004(2) 0.0178(18) 0.008(2)
C11 0.086(2) 0.150(4) 0.132(3) 0.002(3) 0.023(2) 0.011(3)
C12 0.113(3) 0.188(5) 0.182(5) -0.007(4) 0.041(3) 0.023(3)
C13 0.111(5) 0.180(7) 0.171(6) -0.030(6) 0.043(5) 0.022(5)
C14 0.211(7) 0.267(8) 0.270(9) -0.009(7) 0.065(7) 0.030(8)
C15 0.160(6) 0.255(9) 0.241(8) -0.027(7) 0.099(6) -0.017(6)
C13' 0.169(15) 0.191(15) 0.196(15) -0.010(10) 0.027(9) 0.030(9)
C15' 0.34(3) 0.33(3) 0.33(3) 0.004(11) 0.077(12) 0.000(11)

loop_
_atom_type_symbol
_atom_type_description
_atom_type_scat_dispersion_real
_atom_type_scat_dispersion_imag
_atom_type_scat_source
C C 0.0033 0.0016 'International Tables Vol C Tables 4.2.6.8 and 6.1.1.4'
H H 0.0000 0.0000 'International Tables Vol C Tables 4.2.6.8 and 6.1.1.4'
N N 0.0061 0.0033 'International Tables Vol C Tables 4.2.6.8 and 6.1.1.4'
S S 0.1246 0.1234 'International Tables Vol C Tables 4.2.6.8 and 6.1.1.4'

loop_
_geom_angle_atom_site_label_1
_geom_angle_atom_site_label_2
_geom_angle_atom_site_label_3
_geom_angle
_geom_angle_site_symmetry_1
C1 S1 C4 90.50(15) .
C3 N1 C6 107.7(2) .
C3 N1 C8 126.5(2) .
C6 N1 C8 125.8(2) .
C2 C1 S1 114.5(2) .
C2 C1 H1 122.8 .
S1 C1 H1 122.8 .
C1 C2 C3 110.0(3) .
C1 C2 H2 125.0 .
C3 C2 H2 125.0 .
C4 C3 N1 109.7(2) .
C4 C3 C2 114.5(3) .
N1 C3 C2 135.8(3) .
C3 C4 C5 109.0(2) .
C3 C4 S1 110.5(2) .
C5 C4 S1 140.4(2) .
C7 C5 C6 120.6(2) 3_586
C7 C5 C4 134.6(3) 3_586
C6 C5 C4 104.7(2) .
C7 C6 N1 129.0(2) .
C7 C6 C5 122.1(2) .
N1 C6 C5 108.9(2) .
C5 C7 C6 117.3(3) 3_586
C5 C7 H7 120.0(15) 3_586
C6 C7 H7 122.7(15) .
N1 C8 C9 113.4(2) .
N1 C8 H8A 108.9 .
C9 C8 H8A 108.9 .
N1 C8 H8B 108.9 .
C9 C8 H8B 108.9 .
H8A C8 H8B 107.7 .
C10 C9 C8 112.7(2) .
C10 C9 H9A 109.1 .
C8 C9 H9A 109.0 .
C10 C9 H9B 109.0 .
C8 C9 H9B 109.1 .
H9A C9 H9B 107.8 .
C9 C10 C11 113.7(3) .
C9 C10 H10A 108.8 .
C11 C10 H10A 108.8 .
C9 C10 H10B 108.8 .
C11 C10 H10B 108.8 .
H10A C10 H10B 107.7 .
C12 C11 C10 114.9(4) .
C12 C11 H11A 108.6 .
C10 C11 H11A 108.6 .
C12 C11 H11B 108.6 .
C10 C11 H11B 108.6 .
H11A C11 H11B 107.5 .
C11 C12 C13 109.3(5) .
C11 C12 C13' 119.3(13) .
C13 C12 C13' 27.1(11) .
C11 C12 H12A 109.8 .
C13 C12 H12A 109.8 .
C13' C12 H12A 82.8 .
C11 C12 H12B 109.8 .
C13 C12 H12B 109.8 .
C13' C12 H12B 122.1 .
H12A C12 H12B 108.3 .
C11 C12 H12C 107.5 .
C13 C12 H12C 128.4 .
C13' C12 H12C 102.2 .
H12A C12 H12C 21.6 .
H12B C12 H12C 89.8 .
C11 C12 H12D 109.5 .
C13 C12 H12D 92.2 .
C13' C12 H12D 109.6 .
H12A C12 H12D 124.4 .
H12B C12 H12D 19.7 .
H12C C12 H12D 108.1 .
C14 C13 C12 109.8(8) .
C14 C13 H13A 109.7 .
C12 C13 H13A 109.7 .
C14 C13 H13B 109.7 .
C12 C13 H13B 109.7 .
H13A C13 H13B 108.2 .
C13 C14 C15 105.4(9) .
C13 C14 H14A 110.7 .
C15 C14 H14A 110.7 .
C13 C14 H14B 110.7 .
C15 C14 H14B 110.7 .
H14A C14 H14B 108.8 .
C14' C13' C12 102(4) .
C14' C13' H13C 111.3 .
C12 C13' H13C 111.3 .
C14' C13' H13D 111.3 .
C12 C13' H13D 111.3 .
H13C C13' H13D 109.2 .
C13' C14' C15' 88(3) .
C13' C14' H14C 114.0 .
C15' C14' H14C 114.0 .
C13' C14' H14D 114.1 .
C15' C14' H14D 114.0 .
H14C C14' H14D 111.2 .
C14' C15' H15D 109.5 .
C14' C15' H15E 109.4 .
H15D C15' H15E 109.5 .
C14' C15' H15F 109.4 .
H15D C15' H15F 109.5 .
H15E C15' H15F 109.5 .

loop_
_geom_bond_atom_site_label_1
_geom_bond_atom_site_label_2
_geom_bond_distance
_geom_bond_site_symmetry_2
S1 C1 1.718(4) .
S1 C4 1.719(3) .
N1 C3 1.376(3) .
N1 C6 1.397(3) .
N1 C8 1.452(3) .
C1 C2 1.337(4) .
C1 H1 0.9300 .
C2 C3 1.416(4) .
C2 H2 0.9300 .
C3 C4 1.367(4) .
C4 C5 1.430(3) .
C5 C7 1.379(4) 3_586
C5 C6 1.427(4) .
C6 C7 1.380(4) .
C7 C5 1.379(4) 3_586
C7 H7 0.94(2) .
C8 C9 1.498(4) .
C8 H8A 0.9700 .
C8 H8B 0.9700 .
C9 C10 1.489(4) .
C9 H9A 0.9700 .
C9 H9B 0.9700 .
C10 C11 1.511(5) .
C10 H10A 0.9700 .
C10 H10B 0.9700 .
C11 C12 1.468(5) .
C11 H11A 0.9700 .
C11 H11B 0.9700 .
C12 C13 1.559(9) .
C12 C13' 1.562(18) .
C12 H12A 0.9700 .
C12 H12B 0.9700 .
C12 H12C 0.9600 .
C12 H12D 0.9597 .
C13 C14 1.501(12) .
C13 H13A 0.9700 .
C13 H13B 0.9700 .
C14 C15 1.548(13) .
C14 H14A 0.9700 .
C14 H14B 0.9700 .
C15 H15A 0.9600 .
C15 H15B 0.9600 .
C15 H15C 0.9600 .
C13' C14' 1.54(2) .
C13' H13C 0.9700 .
C13' H13D 0.9700 .
C14' C15' 1.56(2) .
C14' H14C 0.9700 .
C14' H14D 0.9700 .
C15' H15D 0.9600 .
C15' H15E 0.9600 .
C15' H15F 0.9600 .

loop_
_geom_torsion_atom_site_label_1
_geom_torsion_atom_site_label_2
_geom_torsion_atom_site_label_3
_geom_torsion_atom_site_label_4
_geom_torsion
_geom_torsion_site_symmetry_1
_geom_torsion_site_symmetry_4
C4 S1 C1 C2 0.1(3) . .
S1 C1 C2 C3 0.0(3) . .
C6 N1 C3 C4 0.5(3) . .
C8 N1 C3 C4 -178.9(2) . .
C6 N1 C3 C2 -177.0(3) . .
C8 N1 C3 C2 3.5(5) . .
C1 C2 C3 C4 -0.1(4) . .
C1 C2 C3 N1 177.3(3) . .
N1 C3 C4 C5 -0.8(3) . .
C2 C3 C4 C5 177.3(2) . .
N1 C3 C4 S1 -177.92(17) . .
C2 C3 C4 S1 0.2(3) . .
C1 S1 C4 C3 -0.2(2) . .
C1 S1 C4 C5 -175.9(3) . .
C3 C4 C5 C7 -176.9(3) . 3_586
S1 C4 C5 C7 -1.0(5) . 3_586
C3 C4 C5 C6 0.7(3) . .
S1 C4 C5 C6 176.5(2) . .
C3 N1 C6 C7 176.7(3) . .
C8 N1 C6 C7 -3.8(4) . .
C3 N1 C6 C5 -0.1(3) . .
C8 N1 C6 C5 179.4(2) . .
C7 C5 C6 C7 0.5(4) 3_586 .
C4 C5 C6 C7 -177.4(2) . .
C7 C5 C6 N1 177.6(2) 3_586 .
C4 C5 C6 N1 -0.4(3) . .
N1 C6 C7 C5 -177.0(2) . 3_586
C5 C6 C7 C5 -0.5(4) . 3_586
C3 N1 C8 C9 93.5(3) . .
C6 N1 C8 C9 -85.9(3) . .
N1 C8 C9 C10 -175.0(2) . .
C8 C9 C10 C11 176.2(3) . .
C9 C10 C11 C12 -175.9(4) . .
C10 C11 C12 C13 -177.0(6) . .
C10 C11 C12 C13' 155.3(13) . .
C11 C12 C13 C14 -176.9(8) . .
C13' C12 C13 C14 -60(3) . .
C12 C13 C14 C15 171.5(8) . .
C11 C12 C13' C14' -162(5) . .
C13 C12 C13' C14' 124(6) . .
C12 C13' C14' C15' -139(5) . .
